data_7053394
loop_
_publ_author_name
'Saplinova, Tatyana'
'Lehnert, Christian'
'B\"ohme, Uwe'
'Wagler, J\"org'
'Kroke, Edwin'

_publ_section_title
;
 Melem- and melamine-derived iminophosphoranes
;
_journal_issue 9
_journal_name_full 'New Journal of Chemistry'
_journal_page_first 1893
_journal_paper_doi 10.1039/b9nj00621d
_journal_volume 34
_journal_year 2010
_chemical_formula_moiety 'C39 H34 N6 P2, C6 H4 Cl2, 2(Br)'
_chemical_formula_sum 'C45 H38 Br2 Cl2 N6 P2'
_chemical_formula_weight 955.47
_chemical_name_systematic
;
?
;
_space_group_IT_number 14
_symmetry_cell_setting monoclinic
_symmetry_space_group_name_Hall '-P 2yn'
_symmetry_space_group_name_H-M 'P 1 21/n 1'
_atom_sites_solution_hydrogens geom
_atom_sites_solution_primary direct
_atom_sites_solution_secondary difmap
_audit_creation_method SHELXL-97
_cell_angle_alpha 90.00
_cell_angle_beta 93.930(2)
_cell_angle_gamma 90.00
_cell_formula_units_Z 4
_cell_length_a 13.4575(5)
_cell_length_b 20.1036(9)
_cell_length_c 15.6687(6)
_cell_measurement_reflns_used 6107
_cell_measurement_temperature 90(2)
_cell_measurement_theta_max 26.98
_cell_measurement_theta_min 2.18
_cell_volume 4229.1(3)
_computing_cell_refinement 'Bruker SMART'
_computing_data_collection 'Bruker SMART'
_computing_data_reduction 'Bruker SAINT'
_computing_molecular_graphics 'ORTEP32 (Farugia)'
_computing_publication_material 'Ciftab (Sheldrick)'
_computing_structure_refinement 'SHELXL-97 (Sheldrick, 1997)'
_computing_structure_solution 'SHELXS-97 (Sheldrick, 1990)'
_diffrn_ambient_temperature 90(2)
_diffrn_measured_fraction_theta_full 1.000
_diffrn_measured_fraction_theta_max 1.000
_diffrn_measurement_device_type 'CCD area detector'
_diffrn_measurement_method 'phi and omega scans'
_diffrn_radiation_monochromator graphite
_diffrn_radiation_source 'fine-focus sealed tube'
_diffrn_radiation_type MoK\a
_diffrn_radiation_wavelength 0.71073
_diffrn_reflns_av_R_equivalents 0.0507
_diffrn_reflns_av_sigmaI/netI 0.0550
_diffrn_reflns_limit_h_max 16
_diffrn_reflns_limit_h_min -16
_diffrn_reflns_limit_k_max 24
_diffrn_reflns_limit_k_min -22
_diffrn_reflns_limit_l_max 16
_diffrn_reflns_limit_l_min -19
_diffrn_reflns_number 35042
_diffrn_reflns_theta_full 26.00
_diffrn_reflns_theta_max 26.00
_diffrn_reflns_theta_min 1.82
_exptl_absorpt_coefficient_mu 2.160
_exptl_absorpt_correction_T_max 0.8462
_exptl_absorpt_correction_T_min 0.7108
_exptl_absorpt_correction_type multi-scan
_exptl_absorpt_process_details SADABS
_exptl_crystal_colour colorless
_exptl_crystal_density_diffrn 1.501
_exptl_crystal_density_method 'not measured'
_exptl_crystal_description piece
_exptl_crystal_F_000 1936
_exptl_crystal_size_max 0.30
_exptl_crystal_size_mid 0.20
_exptl_crystal_size_min 0.08
_refine_diff_density_max 1.456
_refine_diff_density_min -0.525
_refine_diff_density_rms 0.095
_refine_ls_extinction_method none
_refine_ls_goodness_of_fit_ref 1.048
_refine_ls_hydrogen_treatment mixed
_refine_ls_matrix_type full
_refine_ls_number_parameters 526
_refine_ls_number_reflns 8318
_refine_ls_number_restraints 0
_refine_ls_restrained_S_all 1.048
_refine_ls_R_factor_all 0.0735
_refine_ls_R_factor_gt 0.0418
_refine_ls_shift/su_max 0.001
_refine_ls_shift/su_mean 0.000
_refine_ls_structure_factor_coef Fsqd
_refine_ls_weighting_details 'calc w=1/[\s^2^(Fo^2^)+(0.0583P)^2^+0.0000P] where P=(Fo^2^+2Fc^2^)/3'
_refine_ls_weighting_scheme calc
_refine_ls_wR_factor_gt 0.0992
_refine_ls_wR_factor_ref 0.1074
_reflns_number_gt 5939
_reflns_number_total 8318
_reflns_threshold_expression >2sigma(I)
_cod_data_source_file b9nj00621d.txt
_cod_data_source_block cl2101
_cod_original_sg_symbol_Hall -P2yn
_cod_original_sg_symbol_H-M P21/n
_cod_database_code 7053394

loop_
_symmetry_equiv_pos_as_xyz
'x, y, z'
'-x+1/2, y+1/2, -z+1/2'
'-x, -y, -z'
'x-1/2, -y-1/2, z-1/2'

loop_
_atom_site_label
_atom_site_type_symbol
_atom_site_fract_x
_atom_site_fract_y
_atom_site_fract_z
_atom_site_U_iso_or_equiv
_atom_site_adp_type
_atom_site_occupancy
_atom_site_symmetry_multiplicity
_atom_site_calc_flag
_atom_site_refinement_flags
Br1 Br 0.95616(3) 0.873619(19) 0.80077(2) 0.02607(11) Uani 1 1 d .
Br2 Br 0.18020(2) 0.940244(18) 0.53098(2) 0.02401(11) Uani 1 1 d .
P1 P 0.95849(6) 0.82825(4) 0.27115(5) 0.01438(19) Uani 1 1 d .
P2 P 0.99297(6) 0.66315(4) 0.55626(6) 0.0159(2) Uani 1 1 d .
N1 N 0.96840(18) 0.80227(13) 0.46046(16) 0.0144(6) Uani 1 1 d .
N2 N 0.9257(2) 0.91488(15) 0.48340(18) 0.0175(7) Uani 1 1 d .
H2N H 0.908(3) 0.9462(18) 0.466(2) 0.021 Uiso 1 1 d .
N3 N 0.9637(2) 0.84811(15) 0.59880(18) 0.0176(7) Uani 1 1 d .
H3N H 0.964(3) 0.8406(19) 0.645(2) 0.021 Uiso 1 1 d .
N4 N 0.94072(19) 0.88005(13) 0.34804(16) 0.0157(6) Uani 1 1 d .
N5 N 0.9167(2) 0.95735(16) 0.6201(2) 0.0219(7) Uani 1 1 d .
H5NA H 0.895(3) 0.994(2) 0.604(2) 0.026 Uiso 1 1 d .
H5NB H 0.919(3) 0.9512(18) 0.677(3) 0.026 Uiso 1 1 d .
N6 N 1.00022(19) 0.73930(14) 0.58775(17) 0.0160(6) Uani 1 1 d .
C1 C 0.9467(2) 0.86317(17) 0.4289(2) 0.0164(7) Uani 1 1 d .
C2 C 0.9352(2) 0.90825(17) 0.5684(2) 0.0160(7) Uani 1 1 d .
C3 C 0.9778(2) 0.79411(16) 0.5458(2) 0.0152(7) Uani 1 1 d .
C4 C 0.8769(2) 0.75706(16) 0.2668(2) 0.0156(7) Uani 1 1 d .
C5 C 0.9093(3) 0.69221(17) 0.2618(2) 0.0223(8) Uani 1 1 d .
H5 H 0.9785 0.6825 0.2654 0.027 Uiso 1 1 calc R
C6 C 0.8403(3) 0.64136(18) 0.2516(2) 0.0277(9) Uani 1 1 d .
H6 H 0.8625 0.5967 0.2470 0.033 Uiso 1 1 calc R
C7 C 0.7394(3) 0.65481(19) 0.2480(2) 0.0260(9) Uani 1 1 d .
H7 H 0.6926 0.6195 0.2415 0.031 Uiso 1 1 calc R
C8 C 0.7066(2) 0.71927(19) 0.2538(2) 0.0254(9) Uani 1 1 d .
H8 H 0.6373 0.7285 0.2516 0.031 Uiso 1 1 calc R
C9 C 0.7750(2) 0.77083(18) 0.2630(2) 0.0223(8) Uani 1 1 d .
H9 H 0.7525 0.8155 0.2666 0.027 Uiso 1 1 calc R
C10 C 1.0872(2) 0.80455(17) 0.2678(2) 0.0166(7) Uani 1 1 d .
C11 C 1.1574(2) 0.82927(17) 0.3300(2) 0.0197(8) Uani 1 1 d .
H11 H 1.1367 0.8555 0.3760 0.024 Uiso 1 1 calc R
C12 C 1.2578(2) 0.81504(19) 0.3236(2) 0.0268(9) Uani 1 1 d .
H12 H 1.3058 0.8320 0.3652 0.032 Uiso 1 1 calc R
C13 C 1.2883(2) 0.77652(18) 0.2575(2) 0.0257(9) Uani 1 1 d .
H13 H 1.3569 0.7663 0.2548 0.031 Uiso 1 1 calc R
C14 C 1.2196(3) 0.75250(19) 0.1949(2) 0.0258(9) Uani 1 1 d .
H14 H 1.2411 0.7263 0.1492 0.031 Uiso 1 1 calc R
C15 C 1.1188(2) 0.76712(18) 0.1996(2) 0.0227(8) Uani 1 1 d .
H15 H 1.0715 0.7516 0.1563 0.027 Uiso 1 1 calc R
C16 C 0.9274(2) 0.87387(17) 0.1749(2) 0.0155(7) Uani 1 1 d .
C17 C 0.9412(2) 0.94259(17) 0.1727(2) 0.0183(8) Uani 1 1 d .
H17 H 0.9638 0.9660 0.2230 0.022 Uiso 1 1 calc R
C18 C 0.9214(2) 0.97659(18) 0.0961(2) 0.0224(8) Uani 1 1 d .
H18 H 0.9285 1.0236 0.0945 0.027 Uiso 1 1 calc R
C19 C 0.8913(2) 0.94234(19) 0.0223(2) 0.0229(8) Uani 1 1 d .
H19 H 0.8793 0.9659 -0.0299 0.028 Uiso 1 1 calc R
C20 C 0.8786(2) 0.87396(19) 0.0236(2) 0.0216(8) Uani 1 1 d .
H20 H 0.8579 0.8508 -0.0273 0.026 Uiso 1 1 calc R
C21 C 0.8963(2) 0.83959(18) 0.1001(2) 0.0184(8) Uani 1 1 d .
H21 H 0.8872 0.7928 0.1015 0.022 Uiso 1 1 calc R
C22 C 0.8649(2) 0.63683(17) 0.5497(2) 0.0185(8) Uani 1 1 d .
C23 C 0.8252(2) 0.59811(18) 0.6118(2) 0.0224(8) Uani 1 1 d .
H23 H 0.8675 0.5806 0.6574 0.027 Uiso 1 1 calc R
C24 C 0.7243(3) 0.58473(19) 0.6079(2) 0.0269(9) Uani 1 1 d .
H24 H 0.6971 0.5589 0.6514 0.032 Uiso 1 1 calc R
C25 C 0.6631(3) 0.60907(19) 0.5404(2) 0.0255(9) Uani 1 1 d .
H25 H 0.5937 0.5998 0.5380 0.031 Uiso 1 1 calc R
C26 C 0.7015(2) 0.64659(19) 0.4765(2) 0.0259(9) Uani 1 1 d .
H26 H 0.6590 0.6624 0.4299 0.031 Uiso 1 1 calc R
C27 C 0.8027(2) 0.66112(18) 0.4806(2) 0.0225(8) Uani 1 1 d .
H27 H 0.8297 0.6872 0.4373 0.027 Uiso 1 1 calc R
C28 C 1.0456(2) 0.63943(16) 0.4587(2) 0.0170(7) Uani 1 1 d .
C29 C 1.1315(2) 0.67126(18) 0.4342(2) 0.0223(8) Uani 1 1 d .
H29 H 1.1563 0.7096 0.4640 0.027 Uiso 1 1 calc R
C30 C 1.1801(3) 0.64619(19) 0.3659(2) 0.0258(9) Uani 1 1 d .
H30 H 1.2392 0.6671 0.3497 0.031 Uiso 1 1 calc R
C31 C 1.1435(3) 0.59116(19) 0.3213(2) 0.0266(9) Uani 1 1 d .
H31 H 1.1770 0.5747 0.2742 0.032 Uiso 1 1 calc R
C32 C 1.0575(3) 0.55994(19) 0.3452(2) 0.0277(9) Uani 1 1 d .
H32 H 1.0321 0.5222 0.3145 0.033 Uiso 1 1 calc R
C33 C 1.0089(3) 0.58391(18) 0.4141(2) 0.0221(8) Uani 1 1 d .
H33 H 0.9504 0.5624 0.4308 0.027 Uiso 1 1 calc R
C34 C 1.0617(2) 0.61719(16) 0.6397(2) 0.0173(7) Uani 1 1 d .
C35 C 1.1329(2) 0.57012(17) 0.6204(2) 0.0206(8) Uani 1 1 d .
H35 H 1.1451 0.5615 0.5625 0.025 Uiso 1 1 calc R
C36 C 1.1860(2) 0.53585(18) 0.6855(2) 0.0243(8) Uani 1 1 d .
H36 H 1.2344 0.5039 0.6720 0.029 Uiso 1 1 calc R
C37 C 1.1689(3) 0.54798(18) 0.7693(2) 0.0252(9) Uani 1 1 d .
H37 H 1.2062 0.5250 0.8138 0.030 Uiso 1 1 calc R
C38 C 1.0968(3) 0.59387(18) 0.7892(2) 0.0242(8) Uani 1 1 d .
H38 H 1.0835 0.6013 0.8472 0.029 Uiso 1 1 calc R
C39 C 1.0442(2) 0.62879(17) 0.7246(2) 0.0217(8) Uani 1 1 d .
H39 H 0.9960 0.6608 0.7386 0.026 Uiso 1 1 calc R
Cl1 Cl -0.00176(7) 0.72753(5) -0.05649(7) 0.0350(2) Uani 1 1 d .
Cl2 Cl 0.21685(6) 0.67384(5) -0.02245(6) 0.0330(2) Uani 1 1 d .
C40 C 0.0211(3) 0.65641(19) 0.0039(2) 0.0274(9) Uani 1 1 d .
C41 C 0.1178(3) 0.6325(2) 0.0187(2) 0.0273(9) Uani 1 1 d .
C42 C 0.1360(3) 0.5740(2) 0.0647(3) 0.0361(10) Uani 1 1 d .
H42 H 0.2020 0.5575 0.0745 0.043 Uiso 1 1 calc R
C43 C 0.0556(3) 0.5398(2) 0.0962(2) 0.0383(11) Uani 1 1 d .
H43 H 0.0665 0.4997 0.1274 0.046 Uiso 1 1 calc R
C44 C -0.0387(3) 0.5645(2) 0.0819(3) 0.0440(12) Uani 1 1 d .
H44 H -0.0929 0.5413 0.1039 0.053 Uiso 1 1 calc R
C45 C -0.0571(3) 0.6226(2) 0.0361(2) 0.0325(10) Uani 1 1 d .
H45 H -0.1232 0.6390 0.0268 0.039 Uiso 1 1 calc R

loop_
_atom_site_aniso_label
_atom_site_aniso_U_11
_atom_site_aniso_U_22
_atom_site_aniso_U_33
_atom_site_aniso_U_23
_atom_site_aniso_U_13
_atom_site_aniso_U_12
Br1 0.0320(2) 0.0304(2) 0.01611(19) -0.00193(16) 0.00392(14) -0.00515(16)
Br2 0.02268(19) 0.0198(2) 0.0290(2) -0.00024(16) -0.00221(14) 0.00329(15)
P1 0.0158(4) 0.0142(5) 0.0130(4) 0.0002(4) -0.0001(3) 0.0012(4)
P2 0.0150(4) 0.0137(5) 0.0187(5) 0.0015(4) -0.0007(3) -0.0001(4)
N1 0.0168(14) 0.0134(16) 0.0128(14) -0.0014(12) -0.0006(11) 0.0026(11)
N2 0.0214(15) 0.0130(17) 0.0179(17) 0.0027(13) 0.0004(12) 0.0040(13)
N3 0.0250(15) 0.0184(17) 0.0093(14) -0.0004(13) 0.0007(12) 0.0003(13)
N4 0.0211(14) 0.0145(16) 0.0113(15) 0.0001(12) -0.0002(11) -0.0012(12)
N5 0.0332(17) 0.0139(17) 0.0185(17) -0.0025(14) 0.0020(13) 0.0029(14)
N6 0.0168(14) 0.0150(16) 0.0157(15) -0.0001(12) -0.0014(11) 0.0001(12)
C1 0.0143(16) 0.0144(19) 0.0202(19) -0.0072(15) -0.0014(13) -0.0015(14)
C2 0.0152(16) 0.0147(19) 0.0179(19) -0.0025(15) -0.0008(13) -0.0021(14)
C3 0.0090(15) 0.0155(19) 0.0210(19) -0.0026(15) 0.0011(13) -0.0018(13)
C4 0.0199(17) 0.0134(18) 0.0133(17) -0.0007(14) -0.0004(13) -0.0010(14)
C5 0.0221(18) 0.019(2) 0.026(2) 0.0001(16) 0.0019(15) 0.0035(15)
C6 0.035(2) 0.012(2) 0.037(2) -0.0030(17) 0.0046(17) 0.0003(16)
C7 0.0257(19) 0.023(2) 0.028(2) -0.0042(17) -0.0035(16) -0.0070(16)
C8 0.0160(17) 0.028(2) 0.031(2) 0.0040(18) -0.0028(15) 0.0012(16)
C9 0.0218(18) 0.017(2) 0.029(2) 0.0031(16) 0.0035(15) 0.0010(15)
C10 0.0164(16) 0.0174(19) 0.0160(18) 0.0035(15) 0.0005(13) 0.0010(14)
C11 0.0225(18) 0.018(2) 0.0183(18) 0.0017(15) -0.0004(14) 0.0002(15)
C12 0.0176(18) 0.030(2) 0.032(2) 0.0037(18) -0.0066(16) -0.0024(16)
C13 0.0143(17) 0.026(2) 0.037(2) 0.0096(18) 0.0041(16) 0.0022(15)
C14 0.0248(19) 0.026(2) 0.028(2) 0.0013(17) 0.0090(16) 0.0054(16)
C15 0.0230(18) 0.023(2) 0.0211(19) 0.0004(16) -0.0032(15) 0.0005(16)
C16 0.0125(15) 0.020(2) 0.0137(17) 0.0019(15) 0.0001(13) 0.0004(14)
C17 0.0143(16) 0.020(2) 0.0203(19) 0.0001(16) 0.0008(13) -0.0004(14)
C18 0.0224(18) 0.016(2) 0.029(2) 0.0062(16) 0.0037(15) 0.0011(15)
C19 0.0148(17) 0.034(2) 0.0202(19) 0.0093(17) 0.0012(14) 0.0034(16)
C20 0.0187(17) 0.031(2) 0.0149(18) 0.0018(16) 0.0005(14) -0.0013(16)
C21 0.0180(17) 0.019(2) 0.0179(19) 0.0016(15) 0.0015(14) -0.0007(15)
C22 0.0136(16) 0.0160(19) 0.026(2) -0.0036(16) 0.0006(14) -0.0004(14)
C23 0.0225(18) 0.018(2) 0.026(2) 0.0024(16) -0.0022(15) 0.0004(15)
C24 0.031(2) 0.022(2) 0.028(2) -0.0007(17) 0.0037(16) -0.0077(17)
C25 0.0175(18) 0.026(2) 0.033(2) -0.0096(18) 0.0035(15) -0.0033(16)
C26 0.0193(18) 0.026(2) 0.031(2) -0.0023(18) -0.0044(16) 0.0037(16)
C27 0.0222(18) 0.024(2) 0.0209(19) 0.0018(16) -0.0007(15) 0.0015(15)
C28 0.0166(16) 0.0159(19) 0.0184(18) 0.0029(15) -0.0004(13) 0.0031(14)
C29 0.0211(18) 0.022(2) 0.023(2) 0.0041(16) -0.0035(15) 0.0001(15)
C30 0.0190(18) 0.034(2) 0.024(2) 0.0091(18) 0.0023(15) 0.0049(16)
C31 0.029(2) 0.030(2) 0.021(2) 0.0009(18) 0.0022(16) 0.0121(18)
C32 0.032(2) 0.020(2) 0.031(2) -0.0034(18) 0.0005(17) 0.0041(17)
C33 0.0246(18) 0.016(2) 0.026(2) -0.0004(16) 0.0043(15) 0.0020(15)
C34 0.0131(16) 0.0138(19) 0.0244(19) 0.0037(15) -0.0030(13) -0.0056(14)
C35 0.0189(17) 0.018(2) 0.025(2) 0.0067(16) 0.0031(14) -0.0019(15)
C36 0.0157(17) 0.019(2) 0.039(2) 0.0071(18) 0.0031(15) 0.0017(15)
C37 0.0231(19) 0.020(2) 0.031(2) 0.0086(17) -0.0086(16) -0.0085(16)
C38 0.031(2) 0.023(2) 0.0183(19) 0.0005(16) -0.0034(15) -0.0032(17)
C39 0.0211(18) 0.0139(19) 0.029(2) 0.0001(16) -0.0024(15) 0.0020(15)
Cl1 0.0274(5) 0.0310(6) 0.0461(6) -0.0026(5) -0.0012(4) 0.0008(4)
Cl2 0.0218(4) 0.0397(6) 0.0377(6) -0.0011(5) 0.0038(4) -0.0031(4)
C40 0.031(2) 0.029(2) 0.023(2) -0.0107(17) 0.0032(16) -0.0010(17)
C41 0.0235(19) 0.036(2) 0.023(2) -0.0085(18) 0.0035(15) -0.0031(17)
C42 0.030(2) 0.043(3) 0.035(2) 0.000(2) -0.0023(18) 0.0014(19)
C43 0.045(3) 0.044(3) 0.026(2) 0.006(2) -0.0013(19) -0.009(2)
C44 0.043(3) 0.055(3) 0.034(3) -0.005(2) 0.008(2) -0.016(2)
C45 0.026(2) 0.044(3) 0.028(2) -0.008(2) 0.0044(16) -0.0062(19)

loop_
_atom_type_symbol
_atom_type_description
_atom_type_scat_dispersion_real
_atom_type_scat_dispersion_imag
_atom_type_scat_source
C C 0.0033 0.0016 'International Tables Vol C Tables 4.2.6.8 and 6.1.1.4'
H H 0.0000 0.0000 'International Tables Vol C Tables 4.2.6.8 and 6.1.1.4'
N N 0.0061 0.0033 'International Tables Vol C Tables 4.2.6.8 and 6.1.1.4'
P P 0.1023 0.0942 'International Tables Vol C Tables 4.2.6.8 and 6.1.1.4'
Br Br -0.2901 2.4595 'International Tables Vol C Tables 4.2.6.8 and 6.1.1.4'
Cl Cl 0.1484 0.1585 'International Tables Vol C Tables 4.2.6.8 and 6.1.1.4'

loop_
_geom_angle_atom_site_label_1
_geom_angle_atom_site_label_2
_geom_angle_atom_site_label_3
_geom_angle
N4 P1 C16 105.00(15)
N4 P1 C10 112.49(15)
C16 P1 C10 106.31(15)
N4 P1 C4 114.65(15)
C16 P1 C4 105.58(15)
C10 P1 C4 111.94(15)
N6 P2 C28 119.69(15)
N6 P2 C22 109.58(15)
C28 P2 C22 107.78(15)
N6 P2 C34 104.33(15)
C28 P2 C34 105.61(15)
C22 P2 C34 109.44(16)
C1 N1 C3 118.7(3)
C2 N2 C1 121.9(3)
C2 N2 H2N 118(3)
C1 N2 H2N 120(3)
C2 N3 C3 122.6(3)
C2 N3 H3N 121(3)
C3 N3 H3N 116(3)
C1 N4 P1 123.4(2)
C2 N5 H5NA 124(3)
C2 N5 H5NB 121(2)
H5NA N5 H5NB 115(3)
C3 N6 P2 129.8(2)
N4 C1 N1 126.1(3)
N4 C1 N2 113.6(3)
N1 C1 N2 120.3(3)
N5 C2 N2 122.1(3)
N5 C2 N3 121.3(3)
N2 C2 N3 116.6(3)
N6 C3 N1 127.3(3)
N6 C3 N3 113.3(3)
N1 C3 N3 119.5(3)
C5 C4 C9 119.9(3)
C5 C4 P1 124.0(2)
C9 C4 P1 116.0(3)
C4 C5 C6 119.6(3)
C4 C5 H5 120.2
C6 C5 H5 120.2
C7 C6 C5 120.7(3)
C7 C6 H6 119.7
C5 C6 H6 119.7
C8 C7 C6 120.0(3)
C8 C7 H7 120.0
C6 C7 H7 120.0
C7 C8 C9 119.9(3)
C7 C8 H8 120.1
C9 C8 H8 120.1
C8 C9 C4 119.9(3)
C8 C9 H9 120.0
C4 C9 H9 120.0
C15 C10 C11 119.8(3)
C15 C10 P1 120.6(2)
C11 C10 P1 119.4(3)
C12 C11 C10 119.3(3)
C12 C11 H11 120.4
C10 C11 H11 120.4
C13 C12 C11 120.7(3)
C13 C12 H12 119.7
C11 C12 H12 119.7
C12 C13 C14 120.6(3)
C12 C13 H13 119.7
C14 C13 H13 119.7
C13 C14 C15 119.5(3)
C13 C14 H14 120.2
C15 C14 H14 120.2
C14 C15 C10 120.1(3)
C14 C15 H15 120.0
C10 C15 H15 120.0
C17 C16 C21 119.9(3)
C17 C16 P1 120.3(2)
C21 C16 P1 119.5(3)
C18 C17 C16 119.4(3)
C18 C17 H17 120.3
C16 C17 H17 120.3
C19 C18 C17 120.3(3)
C19 C18 H18 119.8
C17 C18 H18 119.8
C18 C19 C20 120.7(3)
C18 C19 H19 119.6
C20 C19 H19 119.6
C19 C20 C21 119.5(3)
C19 C20 H20 120.2
C21 C20 H20 120.2
C20 C21 C16 120.1(3)
C20 C21 H21 119.9
C16 C21 H21 119.9
C23 C22 C27 119.8(3)
C23 C22 P2 122.7(3)
C27 C22 P2 117.3(3)
C24 C23 C22 120.4(3)
C24 C23 H23 119.8
C22 C23 H23 119.8
C23 C24 C25 119.8(3)
C23 C24 H24 120.1
C25 C24 H24 120.1
C26 C25 C24 120.9(3)
C26 C25 H25 119.6
C24 C25 H25 119.6
C25 C26 C27 119.7(3)
C25 C26 H26 120.2
C27 C26 H26 120.2
C26 C27 C22 119.5(3)
C26 C27 H27 120.3
C22 C27 H27 120.3
C33 C28 C29 120.1(3)
C33 C28 P2 119.7(3)
C29 C28 P2 119.6(3)
C30 C29 C28 119.2(3)
C30 C29 H29 120.4
C28 C29 H29 120.4
C31 C30 C29 120.7(3)
C31 C30 H30 119.6
C29 C30 H30 119.6
C30 C31 C32 119.9(3)
C30 C31 H31 120.0
C32 C31 H31 120.0
C33 C32 C31 120.0(4)
C33 C32 H32 120.0
C31 C32 H32 120.0
C32 C33 C28 120.0(3)
C32 C33 H33 120.0
C28 C33 H33 120.0
C39 C34 C35 119.1(3)
C39 C34 P2 119.8(3)
C35 C34 P2 121.1(3)
C36 C35 C34 120.3(3)
C36 C35 H35 119.9
C34 C35 H35 119.9
C37 C36 C35 120.3(3)
C37 C36 H36 119.9
C35 C36 H36 119.9
C36 C37 C38 119.9(3)
C36 C37 H37 120.0
C38 C37 H37 120.0
C39 C38 C37 120.1(3)
C39 C38 H38 119.9
C37 C38 H38 119.9
C38 C39 C34 120.3(3)
C38 C39 H39 119.9
C34 C39 H39 119.9
C45 C40 C41 119.9(4)
C45 C40 Cl1 119.7(3)
C41 C40 Cl1 120.4(3)
C40 C41 C42 120.6(4)
C40 C41 Cl2 120.4(3)
C42 C41 Cl2 119.0(3)
C41 C42 C43 118.9(4)
C41 C42 H42 120.5
C43 C42 H42 120.5
C44 C43 C42 119.7(4)
C44 C43 H43 120.1
C42 C43 H43 120.1
C43 C44 C45 121.5(4)
C43 C44 H44 119.3
C45 C44 H44 119.3
C40 C45 C44 119.5(4)
C40 C45 H45 120.3
C44 C45 H45 120.3

loop_
_geom_bond_atom_site_label_1
_geom_bond_atom_site_label_2
_geom_bond_distance
P1 N4 1.622(3)
P1 C16 1.789(3)
P1 C10 1.801(3)
P1 C4 1.803(3)
P2 N6 1.609(3)
P2 C28 1.792(3)
P2 C22 1.799(3)
P2 C34 1.804(3)
N1 C1 1.345(4)
N1 C3 1.345(4)
N2 C2 1.336(4)
N2 C1 1.386(4)
N2 H2N 0.72(4)
N3 C2 1.346(4)
N3 C3 1.388(4)
N3 H3N 0.73(4)
N4 C1 1.309(4)
N5 C2 1.311(4)
N5 H5NA 0.83(4)
N5 H5NB 0.90(4)
N6 C3 1.307(4)
C4 C5 1.379(5)
C4 C9 1.396(4)
C5 C6 1.383(5)
C5 H5 0.9500
C6 C7 1.382(5)
C6 H6 0.9500
C7 C8 1.374(5)
C7 H7 0.9500
C8 C9 1.387(5)
C8 H8 0.9500
C9 H9 0.9500
C10 C15 1.397(5)
C10 C11 1.401(4)
C11 C12 1.391(5)
C11 H11 0.9500
C12 C13 1.378(5)
C12 H12 0.9500
C13 C14 1.387(5)
C13 H13 0.9500
C14 C15 1.396(5)
C14 H14 0.9500
C15 H15 0.9500
C16 C17 1.395(5)
C16 C21 1.400(4)
C17 C18 1.391(5)
C17 H17 0.9500
C18 C19 1.382(5)
C18 H18 0.9500
C19 C20 1.386(5)
C19 H19 0.9500
C20 C21 1.389(5)
C20 H20 0.9500
C21 H21 0.9500
C22 C23 1.382(5)
C22 C27 1.409(5)
C23 C24 1.380(5)
C23 H23 0.9500
C24 C25 1.386(5)
C24 H24 0.9500
C25 C26 1.382(5)
C25 H25 0.9500
C26 C27 1.390(5)
C26 H26 0.9500
C27 H27 0.9500
C28 C33 1.390(5)
C28 C29 1.398(5)
C29 C30 1.387(5)
C29 H29 0.9500
C30 C31 1.382(5)
C30 H30 0.9500
C31 C32 1.391(5)
C31 H31 0.9500
C32 C33 1.386(5)
C32 H32 0.9500
C33 H33 0.9500
C34 C39 1.387(5)
C34 C35 1.394(5)
C35 C36 1.388(5)
C35 H35 0.9500
C36 C37 1.370(5)
C36 H36 0.9500
C37 C38 1.390(5)
C37 H37 0.9500
C38 C39 1.385(5)
C38 H38 0.9500
C39 H39 0.9500
Cl1 C40 1.730(4)
Cl2 C41 1.733(4)
C40 C45 1.378(5)
C40 C41 1.391(5)
C41 C42 1.392(6)
C42 C43 1.400(6)
C42 H42 0.9500
C43 C44 1.367(6)
C43 H43 0.9500
C44 C45 1.385(6)
C44 H44 0.9500
C45 H45 0.9500

loop_
_geom_torsion_atom_site_label_1
_geom_torsion_atom_site_label_2
_geom_torsion_atom_site_label_3
_geom_torsion_atom_site_label_4
_geom_torsion
C16 P1 N4 C1 173.4(3)
C10 P1 N4 C1 -71.4(3)
C4 P1 N4 C1 58.0(3)
C28 P2 N6 C3 49.8(3)
C22 P2 N6 C3 -75.4(3)
C34 P2 N6 C3 167.5(3)
P1 N4 C1 N1 0.3(5)
P1 N4 C1 N2 -178.1(2)
C3 N1 C1 N4 175.9(3)
C3 N1 C1 N2 -5.8(4)
C2 N2 C1 N4 -175.0(3)
C2 N2 C1 N1 6.5(5)
C1 N2 C2 N5 179.0(3)
C1 N2 C2 N3 -1.8(5)
C3 N3 C2 N5 175.9(3)
C3 N3 C2 N2 -3.3(5)
P2 N6 C3 N1 -19.5(5)
P2 N6 C3 N3 160.9(2)
C1 N1 C3 N6 -178.7(3)
C1 N1 C3 N3 0.9(4)
C2 N3 C3 N6 -176.6(3)
C2 N3 C3 N1 3.8(5)
N4 P1 C4 C5 -129.5(3)
C16 P1 C4 C5 115.5(3)
C10 P1 C4 C5 0.2(3)
N4 P1 C4 C9 54.7(3)
C16 P1 C4 C9 -60.4(3)
C10 P1 C4 C9 -175.6(2)
C9 C4 C5 C6 1.1(5)
P1 C4 C5 C6 -174.6(3)
C4 C5 C6 C7 -1.3(6)
C5 C6 C7 C8 0.6(6)
C6 C7 C8 C9 0.3(6)
C7 C8 C9 C4 -0.4(5)
C5 C4 C9 C8 -0.3(5)
P1 C4 C9 C8 175.8(3)
N4 P1 C10 C15 -171.8(3)
C16 P1 C10 C15 -57.4(3)
C4 P1 C10 C15 57.4(3)
N4 P1 C10 C11 2.1(3)
C16 P1 C10 C11 116.5(3)
C4 P1 C10 C11 -128.7(3)
C15 C10 C11 C12 -1.2(5)
P1 C10 C11 C12 -175.2(3)
C10 C11 C12 C13 -0.6(5)
C11 C12 C13 C14 1.5(6)
C12 C13 C14 C15 -0.5(5)
C13 C14 C15 C10 -1.3(5)
C11 C10 C15 C14 2.2(5)
P1 C10 C15 C14 176.0(3)
N4 P1 C16 C17 30.1(3)
C10 P1 C16 C17 -89.3(3)
C4 P1 C16 C17 151.6(3)
N4 P1 C16 C21 -154.7(3)
C10 P1 C16 C21 85.9(3)
C4 P1 C16 C21 -33.2(3)
C21 C16 C17 C18 1.5(5)
P1 C16 C17 C18 176.7(2)
C16 C17 C18 C19 -2.0(5)
C17 C18 C19 C20 1.3(5)
C18 C19 C20 C21 0.0(5)
C19 C20 C21 C16 -0.5(5)
C17 C16 C21 C20 -0.3(5)
P1 C16 C21 C20 -175.5(2)
N6 P2 C22 C23 -101.4(3)
C28 P2 C22 C23 126.8(3)
C34 P2 C22 C23 12.4(4)
N6 P2 C22 C27 74.2(3)
C28 P2 C22 C27 -57.6(3)
C34 P2 C22 C27 -171.9(3)
C27 C22 C23 C24 -1.9(5)
P2 C22 C23 C24 173.6(3)
C22 C23 C24 C25 1.4(5)
C23 C24 C25 C26 0.1(6)
C24 C25 C26 C27 -1.1(6)
C25 C26 C27 C22 0.6(5)
C23 C22 C27 C26 0.9(5)
P2 C22 C27 C26 -174.8(3)
N6 P2 C28 C33 -155.2(3)
C22 P2 C28 C33 -29.2(3)
C34 P2 C28 C33 87.7(3)
N6 P2 C28 C29 33.4(3)
C22 P2 C28 C29 159.4(3)
C34 P2 C28 C29 -83.7(3)
C33 C28 C29 C30 -0.9(5)
P2 C28 C29 C30 170.4(3)
C28 C29 C30 C31 1.2(5)
C29 C30 C31 C32 -0.6(5)
C30 C31 C32 C33 -0.3(5)
C31 C32 C33 C28 0.5(5)
C29 C28 C33 C32 0.1(5)
P2 C28 C33 C32 -171.3(3)
N6 P2 C34 C39 47.6(3)
C28 P2 C34 C39 174.7(3)
C22 P2 C34 C39 -69.6(3)
N6 P2 C34 C35 -132.1(3)
C28 P2 C34 C35 -5.1(3)
C22 P2 C34 C35 110.7(3)
C39 C34 C35 C36 -0.6(5)
P2 C34 C35 C36 179.2(3)
C34 C35 C36 C37 0.0(5)
C35 C36 C37 C38 1.2(5)
C36 C37 C38 C39 -1.9(5)
C37 C38 C39 C34 1.4(5)
C35 C34 C39 C38 -0.1(5)
P2 C34 C39 C38 -179.9(3)
C45 C40 C41 C42 1.0(6)
Cl1 C40 C41 C42 -177.8(3)
C45 C40 C41 Cl2 179.2(3)
Cl1 C40 C41 Cl2 0.5(4)
C40 C41 C42 C43 -0.3(6)
Cl2 C41 C42 C43 -178.6(3)
C41 C42 C43 C44 -0.4(6)
C42 C43 C44 C45 0.5(6)
C41 C40 C45 C44 -0.9(6)
Cl1 C40 C45 C44 177.9(3)
C43 C44 C45 C40 0.1(6)
